data_2013422
loop_
_publ_author_name
'Meij, Anna M. M.'
'Otto, Stefanus'
'Roodt, Andreas'

_publ_section_title
;<i>trans</i>-Bis(3,5-diaza-1-azonia-7-phosphaadamantane-\k<i>P</i>)bis(thiocyanato-\k<i>S</i>)palladium(II)
 bis(thiocyanate)
;
_journal_issue 9
_journal_name_full 'Acta Crystallographica Section C'
_journal_page_first m352
_journal_page_last m354
_journal_paper_doi 10.1107/S010827010301521X
_journal_volume 59
_journal_year 2003
_chemical_formula_iupac '[Pd (N C S)2 (C6 H13 N3 P)2] (N C S)2'
_chemical_formula_moiety 'C14 H26 N8 P2 Pd S2 2+, 2C N S 1-'
_chemical_formula_sum 'C16 H26 N10 P2 Pd S4'
_chemical_formula_weight 655.05
_chemical_name_systematic
;
trans-bis(3,5-diaza-1-azonia-7-phosphaadamantane-
\kP)bis(thiocyanato-\kS)palladium(II) bis(thiocyanate)
;
_space_group_IT_number 14
_symmetry_cell_setting monoclinic
_symmetry_space_group_name_Hall '-P 2yn'
_symmetry_space_group_name_H-M 'P 1 21/n 1'
_atom_sites_solution_hydrogens geom
_atom_sites_solution_primary direct
_atom_sites_solution_secondary difmap
_audit_creation_method SHELXL-97
_cell_angle_alpha 90.00
_cell_angle_beta 94.96(3)
_cell_angle_gamma 90.00
_cell_formula_units_Z 2
_cell_length_a 7.5170(15)
_cell_length_b 12.733(3)
_cell_length_c 12.956(3)
_cell_measurement_reflns_used 2294
_cell_measurement_temperature 293(2)
_cell_measurement_theta_max 27.45
_cell_measurement_theta_min 2.25
_cell_volume 1235.4(5)
_computing_cell_refinement Collect
_computing_data_collection 'Collect (Nonius, 1998)'
_computing_data_reduction Collect
_computing_molecular_graphics 'DIAMOND (Brandenburg & Berndt, 1999)'
_computing_publication_material SHELXL97
_computing_structure_refinement 'SHELXL97 (Sheldrick, 1997)'
_computing_structure_solution 'SHELXS97 (Sheldrick, 1997)'
_diffrn_ambient_temperature 193(2)
_diffrn_measured_fraction_theta_full 0.977
_diffrn_measured_fraction_theta_max 0.977
_diffrn_measurement_device_type 'NONIUS KappaCCD'
_diffrn_measurement_method '\w and \f scans'
_diffrn_radiation_monochromator graphite
_diffrn_radiation_source 'fine-focus sealed tube'
_diffrn_radiation_type MoK\a
_diffrn_radiation_wavelength 0.71073
_diffrn_reflns_av_R_equivalents 0.0284
_diffrn_reflns_av_sigmaI/netI 0.0500
_diffrn_reflns_limit_h_max 9
_diffrn_reflns_limit_h_min -9
_diffrn_reflns_limit_k_max 16
_diffrn_reflns_limit_k_min -15
_diffrn_reflns_limit_l_max 16
_diffrn_reflns_limit_l_min -16
_diffrn_reflns_number 6468
_diffrn_reflns_theta_full 27.45
_diffrn_reflns_theta_max 27.45
_diffrn_reflns_theta_min 2.25
_diffrn_standards_decay_% 0
_diffrn_standards_interval_count 0
_diffrn_standards_interval_time 0
_diffrn_standards_number 0
_exptl_absorpt_coefficient_mu 1.247
_exptl_absorpt_correction_T_max 0.8254
_exptl_absorpt_correction_T_min 0.7060
_exptl_absorpt_correction_type empirical
_exptl_absorpt_process_details 'SADABS (Sheldrick, 1996)'
_exptl_crystal_colour red
_exptl_crystal_density_diffrn 1.761
_exptl_crystal_density_meas 1.746
_exptl_crystal_density_method 'flotation in CH~2~I~2~/C~6~H~6~'
_exptl_crystal_description rectangles
_exptl_crystal_F_000 664
_exptl_crystal_size_max 0.30
_exptl_crystal_size_mid 0.22
_exptl_crystal_size_min 0.16
_refine_diff_density_max 0.575
_refine_diff_density_min -0.414
_refine_ls_extinction_coef 0.0021(3)
_refine_ls_extinction_expression Fc^*^=kFc[1+0.001xFc^2^\l^3^/sin(2\q)]^-1/4^
_refine_ls_extinction_method SHELXL97
_refine_ls_goodness_of_fit_ref 1.012
_refine_ls_hydrogen_treatment mixed
_refine_ls_matrix_type full
_refine_ls_number_parameters 155
_refine_ls_number_reflns 2766
_refine_ls_number_restraints 0
_refine_ls_restrained_S_all 1.012
_refine_ls_R_factor_all 0.0468
_refine_ls_R_factor_gt 0.0289
_refine_ls_shift/su_max 0.000
_refine_ls_shift/su_mean 0.000
_refine_ls_structure_factor_coef Fsqd
_refine_ls_weighting_details 'calc w=1/[\s^2^(Fo^2^)+(0.0070P)^2^+0.7680P] where P=(Fo^2^+2Fc^2^)/3'
_refine_ls_weighting_scheme calc
_refine_ls_wR_factor_gt 0.0520
_refine_ls_wR_factor_ref 0.0569
_reflns_number_gt 2179
_reflns_number_total 2766
_reflns_threshold_expression I>2\s(I)
_cod_data_source_file fa1019.cif
_cod_data_source_block I
_cod_depositor_comments
;
The following automatic conversions were performed:

'_exptl_absorpt_correction_type' value 'Empirical' changed to
'empirical' according to
/home/saulius/struct/CIF-dictionaries/cif_core.dic dictionary named
'cif_core.dic' version 2.4.1 from 2010-06-29.

Automatic conversion script
Id: cif_fix_values 1715 2011-07-08 13:25:40Z adriana 
;
_cod_original_cell_volume 1235.4(4)
_cod_original_sg_symbol_H-M 'P 21/n'
_cod_database_code 2013422
_cod_database_fobs_code 2013422

loop_
_symmetry_equiv_pos_as_xyz
'x, y, z'
'-x+1/2, y+1/2, -z+1/2'
'-x, -y, -z'
'x-1/2, -y-1/2, z-1/2'

loop_
_atom_site_label
_atom_site_fract_x
_atom_site_fract_y
_atom_site_fract_z
_atom_site_U_iso_or_equiv
_atom_site_adp_type
_atom_site_calc_flag
_atom_site_refinement_flags
_atom_site_occupancy
_atom_site_disorder_assembly
_atom_site_disorder_group
_atom_site_type_symbol
Pd 0.0000 0.0000 0.5000 0.01774(9) Uani d S 1 . . Pd
P 0.09273(8) 0.01710(5) 0.33674(5) 0.01641(15) Uani d . 1 . . P
S10 0.26366(8) 0.08313(5) 0.56822(5) 0.02713(17) Uani d . 1 . . S
S11 0.32841(9) -0.17966(5) 0.57320(6) 0.03295(19) Uani d . 1 . . S
N2 0.3153(3) -0.05577(17) 0.19650(16) 0.0223(5) Uani d . 1 . . N
C2 0.2629(3) -0.07738(19) 0.30342(18) 0.0216(6) Uani d . 1 . . C
H2A 0.3670 -0.0719 0.3529 0.026 Uiso calc R 1 . . H
H2B 0.2161 -0.1482 0.3067 0.026 Uiso calc R 1 . . H
C3 0.2047(3) 0.13897(19) 0.3021(2) 0.0245(6) Uani d . 1 . . C
H3A 0.1234 0.1976 0.3067 0.029 Uiso calc R 1 . . H
H3B 0.3077 0.1511 0.3511 0.029 Uiso calc R 1 . . H
N1 0.0279(3) 0.01397(17) 0.12621(15) 0.0251(5) Uani d . 1 . . N
N3 0.2626(3) 0.13365(16) 0.19694(16) 0.0239(5) Uani d . 1 . . N
C1 -0.0649(3) 0.0034(2) 0.22103(18) 0.0228(5) Uani d . 1 . . C
H1A -0.1224 -0.0647 0.2217 0.027 Uiso calc R 1 . . H
H1B -0.1566 0.0569 0.2218 0.027 Uiso calc R 1 . . H
C11 0.1953(3) -0.2651(2) 0.6196(2) 0.0271(6) Uani d . 1 . . C
N11 0.1014(3) -0.3260(2) 0.6530(2) 0.0501(7) Uani d . 1 . . N
C6 0.1569(3) -0.0671(2) 0.11544(19) 0.0272(6) Uani d . 1 . . C
H6A 0.1986 -0.0637 0.0467 0.033 Uiso calc R 1 . . H
H6B 0.1012 -0.1351 0.1230 0.033 Uiso calc R 1 . . H
C4 0.1118(3) 0.1170(2) 0.1186(2) 0.0303(6) Uani d . 1 . . C
H4A 0.0229 0.1710 0.1261 0.036 Uiso calc R 1 . . H
H4B 0.1538 0.1243 0.0502 0.036 Uiso calc R 1 . . H
C5 0.3941(3) 0.0535(2) 0.1877(2) 0.0249(6) Uani d . 1 . . C
H5A 0.4905 0.0628 0.2417 0.030 Uiso calc R 1 . . H
H5B 0.4435 0.0603 0.1213 0.030 Uiso calc R 1 . . H
N10 0.1694(3) 0.2981(2) 0.5753(2) 0.0516(8) Uani d . 1 . . N
C10 0.2030(4) 0.2097(2) 0.5714(2) 0.0318(7) Uani d . 1 . . C
H2 0.402(3) -0.097(2) 0.182(2) 0.038 Uiso d . 1 . . H

loop_
_atom_site_aniso_label
_atom_site_aniso_U_11
_atom_site_aniso_U_22
_atom_site_aniso_U_33
_atom_site_aniso_U_12
_atom_site_aniso_U_13
_atom_site_aniso_U_23
Pd 0.01710(14) 0.02136(16) 0.01505(15) -0.00594(12) 0.00305(10) -0.00346(12)
P 0.0153(3) 0.0191(4) 0.0150(3) -0.0020(3) 0.0024(3) -0.0008(3)
S10 0.0228(3) 0.0299(4) 0.0282(4) -0.0052(3) 0.0000(3) -0.0013(3)
S11 0.0359(4) 0.0254(4) 0.0381(4) -0.0074(3) 0.0061(3) -0.0002(3)
N2 0.0206(11) 0.0227(12) 0.0246(12) 0.0036(10) 0.0078(10) -0.0024(10)
C2 0.0245(13) 0.0209(13) 0.0196(14) -0.0004(11) 0.0023(11) 0.0012(11)
C3 0.0279(14) 0.0185(13) 0.0279(15) -0.0025(11) 0.0064(12) -0.0017(11)
N1 0.0236(11) 0.0362(14) 0.0154(11) -0.0028(10) 0.0003(9) 0.0021(10)
N3 0.0250(11) 0.0222(12) 0.0254(13) -0.0023(10) 0.0076(10) 0.0035(9)
C1 0.0180(12) 0.0314(14) 0.0189(13) -0.0020(12) 0.0013(10) 0.0016(12)
C11 0.0216(13) 0.0260(15) 0.0335(16) 0.0087(12) 0.0023(12) 0.0046(13)
N11 0.0272(13) 0.0455(16) 0.078(2) 0.0014(13) 0.0094(14) 0.0276(15)
C6 0.0300(14) 0.0341(16) 0.0180(14) -0.0041(13) 0.0050(12) -0.0065(12)
C4 0.0324(15) 0.0335(16) 0.0253(15) 0.0023(13) 0.0048(12) 0.0112(13)
C5 0.0208(13) 0.0302(15) 0.0249(15) -0.0045(12) 0.0080(11) 0.0021(12)
N10 0.0445(16) 0.0338(16) 0.077(2) -0.0060(13) 0.0087(15) -0.0104(15)
C10 0.0280(15) 0.0357(18) 0.0317(17) -0.0118(13) 0.0030(13) -0.0061(14)

loop_
_atom_type_symbol
_atom_type_description
_atom_type_scat_dispersion_real
_atom_type_scat_dispersion_imag
_atom_type_scat_source
C C 0.0033 0.0016 'International Tables Vol C Tables 4.2.6.8 and 6.1.1.4'
H H 0.0000 0.0000 'International Tables Vol C Tables 4.2.6.8 and 6.1.1.4'
N N 0.0061 0.0033 'International Tables Vol C Tables 4.2.6.8 and 6.1.1.4'
S S 0.1246 0.1234 'International Tables Vol C Tables 4.2.6.8 and 6.1.1.4'
Cl Cl 0.1484 0.1585 'International Tables Vol C Tables 4.2.6.8 and 6.1.1.4'
Pd Pd -0.9988 1.0072 'International Tables Vol C Tables 4.2.6.8 and 6.1.1.4'
P P 0.1023 0.0942 'International Tables Vol C Tables 4.2.6.8 and 6.1.1.4'
O O 0.0106 0.0060 'International Tables Vol C Tables 4.2.6.8 and 6.1.1.4'

loop_
_geom_angle_atom_site_label_1
_geom_angle_atom_site_label_2
_geom_angle_atom_site_label_3
_geom_angle_site_symmetry_1
_geom_angle_site_symmetry_3
_geom_angle
_geom_angle_publ_flag
P Pd P 3_556 . 180.0 y
P Pd S10 3_556 . 90.55(3) ?
P Pd S10 . . 89.45(3) y
P Pd S10 3_556 3_556 89.45(3) ?
P Pd S10 . 3_556 90.55(3) ?
S10 Pd S10 . 3_556 180.0 ?
P Pd S11 3_556 . 87.17(3) ?
P Pd S11 . . 92.83(3) ?
S10 Pd S11 . . 68.53(3) ?
S10 Pd S11 3_556 . 111.47(3) ?
C2 P C1 . . 99.17(11) ?
C2 P C3 . . 98.79(11) ?
C1 P C3 . . 99.05(12) ?
C2 P Pd . . 115.36(8) ?
C1 P Pd . . 121.17(8) ?
C3 P Pd . . 119.14(8) ?
Pd S10 C10 . . 102.71(10) y
Pd S11 C11 . . 95.56(9) y
C2 N2 C5 . . 111.89(19) ?
C2 N2 C6 . . 111.56(18) ?
C5 N2 C6 . . 108.75(19) ?
C2 N2 H2 . . 110.4(18) ?
C5 N2 H2 . . 103.2(18) ?
C6 N2 H2 . . 110.7(18) ?
N2 C2 P . . 109.96(16) ?
N2 C2 H2A . . 109.7 ?
P C2 H2A . . 109.7 ?
N2 C2 H2B . . 109.7 ?
P C2 H2B . . 109.7 ?
H2A C2 H2B . . 108.2 ?
N3 C3 P . . 111.48(16) ?
N3 C3 H3A . . 109.3 ?
P C3 H3A . . 109.3 ?
N3 C3 H3B . . 109.3 ?
P C3 H3B . . 109.3 ?
H3A C3 H3B . . 108.0 ?
C6 N1 C4 . . 109.9(2) ?
C6 N1 C1 . . 112.9(2) ?
C4 N1 C1 . . 112.2(2) ?
C5 N3 C3 . . 111.9(2) ?
C5 N3 C4 . . 109.6(2) ?
C3 N3 C4 . . 112.05(18) ?
N1 C1 P . . 110.76(16) ?
N1 C1 H1A . . 109.5 ?
P C1 H1A . . 109.5 ?
N1 C1 H1B . . 109.5 ?
P C1 H1B . . 109.5 ?
H1A C1 H1B . . 108.1 ?
N1 C6 N2 . . 111.1(2) ?
N1 C6 H6A . . 109.4 ?
N2 C6 H6A . . 109.4 ?
N1 C6 H6B . . 109.4 ?
N2 C6 H6B . . 109.4 ?
H6A C6 H6B . . 108.0 ?
N1 C4 N3 . . 113.2(2) ?
N1 C4 H4A . . 108.9 ?
N3 C4 H4A . . 108.9 ?
N1 C4 H4B . . 108.9 ?
N3 C4 H4B . . 108.9 ?
H4A C4 H4B . . 107.7 ?
N3 C5 N2 . . 111.68(18) ?
N3 C5 H5A . . 109.3 ?
N2 C5 H5A . . 109.3 ?
N3 C5 H5B . . 109.3 ?
N2 C5 H5B . . 109.3 ?
H5A C5 H5B . . 107.9 ?
S10 C10 N10 . . 176.8(3) y
S11 C11 N11 . . 179.6(3) y

loop_
_geom_bond_atom_site_label_1
_geom_bond_atom_site_label_2
_geom_bond_site_symmetry_2
_geom_bond_distance
_geom_bond_publ_flag
Pd P . 2.2940(8) y
Pd S10 . 2.3509(8) y
Pd S11 . 3.4383(9) y
P C1 . 1.837(2) y
P C2 . 1.834(2) y
P C3 . 1.839(2) y
S10 C10 . 1.677(3) y
S11 C11 . 1.628(3) y
N2 C2 . 1.498(3) y
N2 C5 . 1.520(3) y
N2 C6 . 1.525(3) y
N2 H2 . 0.87(3) ?
C2 H2A . 0.9700 ?
C2 H2B . 0.9700 ?
C3 H3A . 0.9700 ?
C3 H3B . 0.9700 ?
N1 C1 . 1.470(3) y
N1 C4 . 1.462(3) y
N1 C6 . 1.432(3) y
N3 C3 . 1.467(3) y
N3 C4 . 1.470(3) y
N3 C5 . 1.433(3) y
C1 H1A . 0.9700 ?
C1 H1B . 0.9700 ?
C11 N11 . 1.158(3) y
C6 H6A . 0.9700 ?
C6 H6B . 0.9700 ?
C4 H4A . 0.9700 ?
C4 H4B . 0.9700 ?
C5 H5A . 0.9700 ?
C5 H5B . 0.9700 ?
N10 C10 . 1.155(3) y

loop_
_geom_torsion_atom_site_label_1
_geom_torsion_atom_site_label_2
_geom_torsion_atom_site_label_3
_geom_torsion_atom_site_label_4
_geom_torsion
S10 Pd P C1 -162.89(10)
S10 Pd P C2 77.57(9)
S10 Pd P C3 -39.68(10)
